data_9015259
loop_
_publ_author_name
'Kampf, A. R.'
'Mills, S. J.'
'Rumsey, M. S.'
'Spratt, J.'
'Favreau, G.'

_publ_section_title
;
 The crystal structure determination and redefinition of
 matulaite, Fe3+Al7(PO4)4(PO3OH)2(OH)8(H2O)8*8H2O
;
_journal_name_full 'Mineralogical Magazine'
_journal_page_first 517
_journal_page_last 534
_journal_paper_doi 10.1180/minmag.2012.076.3.05
_journal_volume 76
_journal_year 2012
_chemical_compound_source 'Bachman mine, Hellertown, Northampton County, Pennsylvania, USA'
_chemical_formula_sum 'Al7.29 Fe0.71 H42 O48 P6'
_chemical_name_mineral Matulaite
_space_group_IT_number 14
_symmetry_space_group_name_Hall '-P 2yn'
_symmetry_space_group_name_H-M 'P 1 21/n 1'
_cell_angle_alpha 90
_cell_angle_beta 98.848
_cell_angle_gamma 90
_cell_formula_units_Z 4
_cell_length_a 10.604
_cell_length_b 16.608
_cell_length_c 20.647
_cell_volume 3592.898
_database_code_amcsd 0018885
_exptl_crystal_density_diffrn 2.278
_cod_original_cell_volume 3592.897
_cod_original_formula_sum 'Fe.71 Al7.29 P6 O48 H42'
_cod_database_code 9015259

loop_
_space_group_symop_operation_xyz
x,y,z
1/2+x,1/2-y,1/2+z
1/2-x,1/2+y,1/2-z
-x,-y,-z

loop_
_atom_site_aniso_label
_atom_site_aniso_U_11
_atom_site_aniso_U_22
_atom_site_aniso_U_33
_atom_site_aniso_U_12
_atom_site_aniso_U_13
_atom_site_aniso_U_23
Fe 0.03000 0.02500 0.05900 -0.00060 0.01580 -0.00040
Al 0.03000 0.02500 0.05900 -0.00060 0.01580 -0.00040
Al1 0.02600 0.02800 0.06200 -0.00700 0.01100 -0.00200
Al2 0.02400 0.03300 0.05000 -0.00700 0.00900 0.00400
Al3 0.04000 0.03800 0.06000 -0.00100 0.01700 0.00400
Al4 0.03600 0.03000 0.07100 0.00000 0.02100 0.00100
Al5 0.03600 0.03100 0.05900 -0.00200 0.00800 -0.01000
Al6 0.02800 0.02000 0.05600 -0.00200 0.01900 0.00100
Al7 0.02700 0.02900 0.06500 0.00100 0.02100 0.00000
P1 0.03100 0.03900 0.05700 0.00000 0.02100 0.00200
P2 0.03300 0.03100 0.07200 0.00100 0.01500 0.00000
P3 0.03800 0.04100 0.05500 -0.00800 0.01500 -0.00200
P4 0.03400 0.03500 0.05300 -0.00300 0.01600 -0.00600
P5 0.03100 0.03900 0.06200 0.00100 0.01200 0.00200
P6 0.03600 0.03800 0.06000 0.00200 0.01900 -0.00200
O1 0.04400 0.00100 0.07700 0.00700 0.00400 0.00300
O2 0.03500 0.02900 0.06900 -0.00800 0.01600 -0.00500
O3 0.03700 0.04700 0.03200 -0.01100 0.01300 0.00600
O4 0.03000 0.02700 0.05500 -0.00200 0.01300 -0.00200
O5 0.02900 0.02800 0.05500 -0.00600 0.00600 -0.00200
O6 0.03300 0.03100 0.05400 0.00500 0.00400 0.00300
O7 0.03700 0.03900 0.05700 0.01200 0.00700 0.01500
O8 0.01800 0.03700 0.08000 0.00100 0.01400 0.01200
O9 0.01500 0.05600 0.06700 0.00600 0.02100 0.00100
O10 0.03800 0.03300 0.05000 -0.00400 0.01200 -0.00300
O11 0.04000 0.05000 0.04800 -0.00900 0.01700 -0.00700
O12 0.03400 0.02700 0.06100 -0.01200 0.02300 -0.00500
O13 0.03800 0.03100 0.08000 -0.01400 0.02000 0.00900
O14 0.04700 0.02400 0.07800 0.00700 0.03100 -0.00300
O15 0.03500 0.04000 0.06700 -0.01400 0.01600 -0.00400
O16 0.04500 0.04500 0.04200 -0.00800 0.00500 0.00300
O17 0.02800 0.01700 0.07800 0.00300 0.01100 0.00600
O18 0.03600 0.01900 0.07300 0.00000 0.01900 -0.00600
O19 0.04500 0.00000 0.08100 0.00200 0.02600 0.00100
O-h20 0.03200 0.03600 0.06800 -0.00100 0.02500 -0.00200
O21 0.04800 0.03100 0.06500 0.00400 0.01000 -0.01200
O22 0.04300 0.03400 0.06000 0.01100 0.01700 -0.00100
O23 0.02900 0.04600 0.06400 0.00100 0.01800 -0.00100
O-h24 0.05300 0.04900 0.07400 0.01000 0.02800 -0.01100
O-h25 0.03900 0.01000 0.07100 -0.01000 0.01000 0.00300
O-h26 0.05300 0.03500 0.05100 -0.01000 0.01900 -0.00700
O-h27 0.01900 0.03200 0.10300 0.00600 0.02700 0.04200
O-h28 0.02300 0.03400 0.06300 0.00400 -0.00800 0.00100
O-h29 0.03100 0.02100 0.08200 0.00400 0.02300 -0.00100
O-h30 0.04500 0.02200 0.06100 -0.00100 0.01300 -0.00100
O-h31 0.03800 0.03100 0.06800 -0.01100 0.01400 0.00800
O-h32 0.02100 0.04500 0.05300 -0.00400 0.03000 0.00100
OW33 0.04400 0.04200 0.06000 -0.00600 0.00800 -0.00900
OW34 0.04300 0.03300 0.07000 -0.00400 0.01800 0.01300
OW35 0.03900 0.04000 0.09600 -0.01200 0.02800 -0.02500
OW36 0.05100 0.04500 0.05700 0.01300 0.01200 0.00200
OW37 0.06000 0.03600 0.07300 -0.00300 0.01200 0.00600
OW38 0.06400 0.03200 0.08200 0.00300 0.00500 -0.00200
OW39 0.04900 0.02800 0.05900 -0.00500 0.01200 -0.01500
OW40 0.04400 0.02100 0.09000 0.00400 0.02400 -0.00600
OW41 0.07900 0.06000 0.08700 0.00100 0.03500 0.00200
OW42 0.04400 0.07800 0.08600 0.00700 0.03600 0.01300
OW43 0.04700 0.07800 0.07700 0.00900 0.01700 0.00700
OW44 0.06800 0.08800 0.08800 0.01900 0.01800 0.01600
OW45 0.12400 0.05700 0.12100 -0.03000 0.03800 -0.01500
OW46 0.08600 0.07200 0.09300 0.00400 0.00000 0.01200
OW47 0.08000 0.07500 0.11100 -0.02000 -0.01000 -0.01900
OW48 0.12300 0.08900 0.12600 0.02900 0.02000 0.00300

loop_
_atom_site_label
_atom_site_fract_x
_atom_site_fract_y
_atom_site_fract_z
_atom_site_occupancy
_atom_site_U_iso_or_equiv
_atom_site_type_symbol
_atom_site_attached_hydrogens
Fe 0.50120 0.84428 0.24566 0.71000 0.03720 Fe 0
Al 0.50120 0.84428 0.24566 0.29000 0.03720 Al 0
Al1 0.38760 0.08730 0.35970 1.00000 0.03830 Al 0
Al2 0.23190 0.09020 0.20280 1.00000 0.03530 Al 0
Al3 0.10050 0.94390 0.15140 1.00000 0.04480 Al 0
Al4 -0.00230 0.84320 0.24410 1.00000 0.04420 Al 0
Al5 0.89920 0.74810 0.34130 1.00000 0.04190 Al 0
Al6 0.72920 0.09740 0.20530 1.00000 0.03340 Al 0
Al7 0.60800 0.59150 0.13910 1.00000 0.03870 Al 0
P1 0.36330 0.68170 0.17860 1.00000 0.04100 P 0
P2 0.63610 0.00280 0.32100 1.00000 0.04450 P 0
P3 0.25210 0.93540 0.29550 1.00000 0.04380 P 0
P4 0.74670 0.74920 0.19640 1.00000 0.03970 P 0
P5 0.63180 0.72090 0.36900 1.00000 0.04360 P 0
P6 0.37250 0.97360 0.12660 1.00000 0.04340 P 0
O1 0.36860 0.77050 0.19700 1.00000 0.04100 O 0
O2 0.47090 0.66140 0.13860 1.00000 0.04400 O 0
O3 0.37840 0.62670 0.23980 1.00000 0.03800 O 0
O4 0.23310 0.66450 0.13540 1.00000 0.03700 O 0
O5 0.63410 0.91590 0.29770 1.00000 0.03700 O 0
O6 0.76430 0.01730 0.36510 1.00000 0.04000 O 0
O7 0.62050 0.06180 0.26310 1.00000 0.04400 O 0
O8 0.52810 0.01860 0.36130 1.00000 0.04500 O 0
O9 0.36990 0.88470 0.29480 1.00000 0.04400 O 0
O10 0.27080 0.99900 0.34920 1.00000 0.04000 O 0
O11 0.13420 0.88550 0.30460 1.00000 0.04500 O 0
O12 0.22000 0.97880 0.22850 1.00000 0.03900 O 0
O13 0.86130 0.79660 0.18440 1.00000 0.04800 O 0
O14 0.63000 0.80410 0.19570 1.00000 0.04700 O 0
O15 0.72270 0.68160 0.14500 1.00000 0.04600 O 0
O16 0.78070 0.70940 0.26600 1.00000 0.04400 O 0
O17 0.54060 0.76050 0.31660 1.00000 0.04100 O 0
O18 0.76110 0.76380 0.38670 1.00000 0.04200 O 0
O19 0.65140 0.63200 0.35130 1.00000 0.04100 O 0
O-h20 0.57100 0.72510 0.43270 1.00000 0.04300 O 0
H20 0.49700 0.70600 0.44200 1.00000 0.05200 H 0
O21 0.46580 0.92750 0.17700 1.00000 0.04800 O 0
O22 0.35120 0.06050 0.14730 1.00000 0.04400 O 0
O23 0.24300 0.93070 0.10860 1.00000 0.04500 O 0
O-h24 0.43410 0.97990 0.06340 1.00000 0.05700 O 0
H24 0.49700 0.95200 0.05000 1.00000 0.06800 H 0
O-h25 0.37660 0.10630 0.26800 1.00000 0.04000 O 0
H25 0.40500 0.15600 0.26300 1.00000 0.04800 H 0
O-h26 0.09350 0.05540 0.14000 1.00000 0.04500 O 0
H26 0.10500 0.05200 0.09800 1.00000 0.05400 H 0
O-h27 -0.03490 0.94360 0.20450 1.00000 0.04900 O 0
H27 -0.11500 0.92600 0.20700 1.00000 0.05900 H 0
O-h28 1.02970 0.74450 0.28690 1.00000 0.04100 O 0
H28 1.07900 0.70400 0.30600 1.00000 0.05000 H 0
O-h29 0.62640 0.57790 0.23170 1.00000 0.04300 O 0
H29 0.55900 0.60600 0.23900 1.00000 0.05200 H 0
O-h30 -0.10370 0.85540 0.31090 1.00000 0.04200 O 0
H30 -0.16500 0.89300 0.29600 1.00000 0.05000 H 0
O-h31 0.90290 0.63800 0.35640 1.00000 0.04500 O 0
H31 0.97500 0.60900 0.36300 1.00000 0.05400 H 0
O-h32 0.10510 0.83510 0.17830 1.00000 0.03700 O 0
H32 0.17600 0.80900 0.16900 1.00000 0.04400 H 0
OW33 0.58300 0.59760 0.04470 1.00000 0.04900 O 0
H33A 0.63600 0.62600 0.02200 1.00000 0.05900 H 0
H33B 0.52900 0.57100 0.01400 1.00000 0.05900 H 0
OW34 0.48670 0.50050 0.12360 1.00000 0.04800 O 0
H34A 0.40900 0.47800 0.12700 1.00000 0.05700 H 0
H34B 0.54500 0.47100 0.15000 1.00000 0.05700 H 0
OW35 0.51490 0.17400 0.38320 1.00000 0.05700 O 0
H35A 0.59400 0.16900 0.37300 1.00000 0.06800 H 0
H35B 0.49400 0.22600 0.38100 1.00000 0.06800 H 0
OW36 0.22860 0.20190 0.16760 1.00000 0.05000 O 0
H36A 0.15000 0.20700 0.14500 1.00000 0.06100 H 0
H36B 0.24700 0.14900 0.17100 1.00000 0.06100 H 0
OW37 1.01540 0.77190 0.41660 1.00000 0.05600 O 0
H37A 1.06800 0.81400 0.42500 1.00000 0.06800 H 0
H37B 1.01700 0.74500 0.45400 1.00000 0.06800 H 0
OW38 -0.01000 0.92340 0.07410 1.00000 0.06000 O 0
H38A -0.03100 0.96800 0.05100 1.00000 0.07200 H 0
H38B -0.00700 0.88200 0.04800 1.00000 0.07200 H 0
OW39 0.38950 0.07070 0.45300 1.00000 0.04500 O 0
H39A 0.45000 0.08300 0.48700 1.00000 0.05400 H 0
H39B 0.40000 0.01800 0.44400 1.00000 0.05400 H 0
OW40 0.72400 0.99030 0.16410 1.00000 0.05000 O 0
H40A 0.65600 0.96100 0.17300 1.00000 0.06000 H 0
H40B 0.77600 0.95500 0.14800 1.00000 0.06000 H 0
OW41 0.71570 0.71450 0.54120 1.00000 0.07300 O 0
H41A 0.69300 0.73600 0.57800 1.00000 0.08800 H 0
H41B 0.79700 0.73000 0.54000 1.00000 0.08800 H 0
OW42 0.81970 0.90770 0.47520 1.00000 0.06600 O 0
H42A 0.73600 0.91200 0.47800 1.00000 0.08000 H 0
H42B 0.82600 0.91500 0.43200 1.00000 0.08000 H 0
OW43 0.53050 0.11390 0.56130 1.00000 0.06700 O 0
H43A 0.53800 0.09900 0.60400 1.00000 0.08000 H 0
H43B 0.61100 0.12600 0.55400 1.00000 0.08000 H 0
OW44 0.73940 0.66360 -0.02720 1.00000 0.08100 O 0
H44A 0.74100 0.67100 -0.07000 1.00000 0.09700 H 0
H44B 0.77000 0.61400 -0.01600 1.00000 0.09700 H 0
OW45 0.98330 0.72150 0.53660 1.00000 0.09800 O 0
H45A 1.04700 0.68500 0.54500 1.00000 0.11800 H 0
H45B 0.91100 0.69500 0.52200 1.00000 0.11800 H 0
OW46 -0.17710 0.03630 0.03310 1.00000 0.08500 O 0
H46A -0.26100 0.03800 0.03900 1.00000 0.10200 H 0
H46B -0.17600 0.06200 -0.00700 1.00000 0.10200 H 0
OW47 -0.15520 0.81530 -0.00630 1.00000 0.09200 O 0
H47A -0.19000 0.86300 0.00400 1.00000 0.11000 H 0
H47B -0.13000 0.78800 0.03100 1.00000 0.11000 H 0
OW48 0.35200 0.09740 -0.02180 1.00000 0.11300 O 0
H48A 0.34000 0.07400 -0.06200 1.00000 0.13500 H 0
H48B 0.38000 0.05700 0.00800 1.00000 0.13500 H 0

loop_
_cod_changelog_entry_id
_cod_changelog_entry_author
_cod_changelog_entry_date
_cod_changelog_entry_text
1
;cod-tools version 3.8.0
Id: cif_guess_AMCSD_atom_types 9574 2023-05-10 09:00:05Z saulius
;
2023-05-10T18:55:55+03:00
;Derived atom types and hydrogen counts
from atom names that follow the AMCSD naming convention
(Wat == water, O-H == hydroxyl).
;

loop_
_cod_related_entry_id
_cod_related_entry_database
_cod_related_entry_code
1 AMCSD 0018885
